data_2239348
loop_
_publ_author_name
'Nasri, Rawia'
'Ch\'erif, Sa\"ida Fatma'
'Zid, Mohamed Faouzi'
'Driss, Ahmed'

_publ_section_title
;
 \b-Nb9VO25
;
_journal_coeditor_code VN2081
_journal_issue 5
_journal_name_full 'Acta Crystallographica Section E Structure Reports Online'
_journal_page_first i20
_journal_paper_doi 10.1107/S1600536814007831
_journal_volume 70
_journal_year 2014
_chemical_formula_iupac 'Nb9 V O25'
_chemical_formula_moiety 'Nb9 O25 V'
_chemical_formula_sum 'Nb9 O25 V'
_chemical_formula_weight 1287.13
_chemical_name_systematic
;
Nonaniobium vanadium pentacosaoxide
;
_space_group_IT_number 87
_symmetry_cell_setting tetragonal
_symmetry_space_group_name_Hall '-I 4'
_symmetry_space_group_name_H-M 'I 4/m'
_atom_sites_solution_primary direct
_atom_sites_solution_secondary difmap
_audit_creation_method SHELXL-97
_cell_angle_alpha 90.00
_cell_angle_beta 90.00
_cell_angle_gamma 90.00
_cell_formula_units_Z 2
_cell_length_a 15.7726(9)
_cell_length_b 15.7726(9)
_cell_length_c 3.8399(6)
_cell_measurement_reflns_used 25
_cell_measurement_temperature 298(2)
_cell_measurement_theta_max 15
_cell_measurement_theta_min 11
_cell_volume 955.27(17)
_computing_cell_refinement 'CAD-4 EXPRESS (Duisenberg, 1992; Mac\'i\<cek & Yordanov, 1992)'
_computing_data_collection 'CAD-4 EXPRESS (Duisenberg, 1992; Mac\'i\<cek & Yordanov, 1992)'
_computing_data_reduction 'XCAD4 (Harms & Wocadlo, 1995)'
_computing_molecular_graphics 'DIAMOND (Brandenburg & Putz, 1999)'
_computing_publication_material 'WinGX (Farrugia, 2012)'
_computing_structure_refinement 'SHELXL97 (Sheldrick, 2008)'
_computing_structure_solution 'SHELXS97 (Sheldrick, 2008)'
_diffrn_ambient_temperature 298(2)
_diffrn_measured_fraction_theta_full 0.998
_diffrn_measured_fraction_theta_max 0.998
_diffrn_measurement_device_type 'Enraf--Nonius CAD-4'
_diffrn_measurement_method \w/2\q
_diffrn_radiation_monochromator graphite
_diffrn_radiation_source 'fine-focus sealed tube'
_diffrn_radiation_type MoK\a
_diffrn_radiation_wavelength 0.71073
_diffrn_reflns_av_R_equivalents 0.0442
_diffrn_reflns_av_sigmaI/netI 0.0784
_diffrn_reflns_limit_h_max 1
_diffrn_reflns_limit_h_min -20
_diffrn_reflns_limit_k_max 1
_diffrn_reflns_limit_k_min -20
_diffrn_reflns_limit_l_max 1
_diffrn_reflns_limit_l_min -4
_diffrn_reflns_number 851
_diffrn_reflns_theta_full 26.93
_diffrn_reflns_theta_max 26.93
_diffrn_reflns_theta_min 2.58
_diffrn_standards_decay_% 1.1
_diffrn_standards_interval_time 120
_diffrn_standards_number 2
_exptl_absorpt_coefficient_mu 5.775
_exptl_absorpt_correction_T_max 0.812
_exptl_absorpt_correction_T_min 0.695
_exptl_absorpt_correction_type psi-scan
_exptl_absorpt_process_details '(North <i>et al.</i>, 1968)'
_exptl_crystal_colour Yellow
_exptl_crystal_density_diffrn 4.475
_exptl_crystal_density_method 'not measured'
_exptl_crystal_description prism
_exptl_crystal_F_000 1184
_exptl_crystal_size_max 0.144
_exptl_crystal_size_mid 0.054
_exptl_crystal_size_min 0.036
_refine_diff_density_max 1.149
_refine_diff_density_min -1.522
_refine_ls_extinction_coef 0.0050(3)
_refine_ls_extinction_expression Fc^*^=kFc[1+0.001xFc^2^\l^3^/sin(2\q)]^-1/4^
_refine_ls_extinction_method 'SHELXL97 (Sheldrick, 2008)'
_refine_ls_goodness_of_fit_ref 0.991
_refine_ls_matrix_type full
_refine_ls_number_parameters 56
_refine_ls_number_reflns 593
_refine_ls_number_restraints 0
_refine_ls_restrained_S_all 0.991
_refine_ls_R_factor_all 0.0826
_refine_ls_R_factor_gt 0.0344
_refine_ls_shift/su_max 0.000
_refine_ls_shift/su_mean 0.000
_refine_ls_structure_factor_coef Fsqd
_refine_ls_weighting_details 'calc w=1/[\s^2^(Fo^2^)+(0.0234P)^2^+0.0000P] where P=(Fo^2^+2Fc^2^)/3'
_refine_ls_weighting_scheme calc
_refine_ls_wR_factor_gt 0.0709
_refine_ls_wR_factor_ref 0.0856
_reflns_number_gt 363
_reflns_number_total 593
_reflns_threshold_expression I>2\s(I)
_cod_data_source_file vn2081sup1.cf
_cod_data_source_block I
_cod_database_code 2239348
_cod_database_fobs_code 2239348

loop_
_symmetry_equiv_pos_as_xyz
'x, y, z'
'-x, -y, z'
'-y, x, z'
'y, -x, z'
'x+1/2, y+1/2, z+1/2'
'-x+1/2, -y+1/2, z+1/2'
'-y+1/2, x+1/2, z+1/2'
'y+1/2, -x+1/2, z+1/2'
'-x, -y, -z'
'x, y, -z'
'y, -x, -z'
'-y, x, -z'
'-x+1/2, -y+1/2, -z+1/2'
'x+1/2, y+1/2, -z+1/2'
'y+1/2, -x+1/2, -z+1/2'
'-y+1/2, x+1/2, -z+1/2'

loop_
_atom_site_type_symbol
_atom_site_label
_atom_site_fract_x
_atom_site_fract_y
_atom_site_fract_z
_atom_site_U_iso_or_equiv
_atom_site_adp_type
_atom_site_calc_flag
_atom_site_refinement_flags
_atom_site_occupancy
_atom_site_symmetry_multiplicity
Nb Nb1 0.0000 0.0000 0.0000 0.0195(7) Uani d S 1 8
Nb Nb2 0.78149(7) 0.10593(7) 0.0000 0.0058(4) Uani d S 1 2
Nb Nb3 0.88301(6) 0.32601(6) 0.0000 0.0057(3) Uani d S 1 2
V V1 0.0000 0.5000 0.7500 0.0071(12) Uani d SP 0.50 4
O O1 0.8838(5) 0.0515(5) 0.0000 0.012(2) Uani d S 1 2
O O2 0.8233(5) 0.2169(5) 0.0000 0.013(2) Uani d S 1 2
O O3 0.7479(5) 0.1109(5) 0.5000 0.0084(19) Uani d S 1 2
O O4 0.7185(5) -0.0125(5) 0.0000 0.0106(19) Uani d S 1 2
O O5 0.6482(5) 0.1572(5) 0.0000 0.010(2) Uani d S 1 2
O O6 0.0000 0.0000 0.5000 0.020(5) Uani d S 1 8
O O7 0.9251(5) 0.4473(5) 0.0000 0.0069(18) Uani d S 1 2

loop_
_atom_site_aniso_label
_atom_site_aniso_U_11
_atom_site_aniso_U_22
_atom_site_aniso_U_33
_atom_site_aniso_U_12
_atom_site_aniso_U_13
_atom_site_aniso_U_23
Nb1 0.0071(8) 0.0071(8) 0.044(2) 0.000 0.000 0.000
Nb2 0.0044(5) 0.0083(6) 0.0048(7) -0.0002(4) 0.000 0.000
Nb3 0.0058(6) 0.0068(6) 0.0045(6) 0.0015(5) 0.000 0.000
V1 0.0072(17) 0.0072(17) 0.007(3) 0.000 0.000 0.000
O1 0.010(4) 0.012(4) 0.012(5) 0.003(3) 0.000 0.000
O2 0.018(4) 0.010(4) 0.012(5) -0.002(4) 0.000 0.000
O3 0.003(4) 0.011(4) 0.012(5) -0.003(4) 0.000 0.000
O4 0.009(4) 0.007(4) 0.015(5) -0.004(4) 0.000 0.000
O5 0.010(4) 0.015(5) 0.004(5) 0.005(4) 0.000 0.000
O6 0.023(7) 0.023(7) 0.016(11) 0.000 0.000 0.000
O7 0.008(4) 0.007(4) 0.006(4) 0.000(3) 0.000 0.000

loop_
_atom_type_symbol
_atom_type_description
_atom_type_scat_dispersion_real
_atom_type_scat_dispersion_imag
_atom_type_scat_source
O O 0.0106 0.0060 'International Tables Vol C Tables 4.2.6.8 and 6.1.1.4'
Nb Nb -2.0727 0.6215 'International Tables Vol C Tables 4.2.6.8 and 6.1.1.4'
V V 0.3005 0.5294 'International Tables Vol C Tables 4.2.6.8 and 6.1.1.4'

loop_
_geom_angle_atom_site_label_1
_geom_angle_atom_site_label_2
_geom_angle_atom_site_label_3
_geom_angle_site_symmetry_1
_geom_angle_site_symmetry_3
_geom_angle
O6 Nb1 O6 1_554 . 180.0
O6 Nb1 O1 1_554 3_545 90.0
O6 Nb1 O1 . 3_545 90.0
O6 Nb1 O1 1_554 11_565 90.0
O6 Nb1 O1 . 11_565 90.0
O1 Nb1 O1 3_545 11_565 180.0(5)
O6 Nb1 O1 1_554 1_455 90.0
O6 Nb1 O1 . 1_455 90.0
O1 Nb1 O1 3_545 1_455 90.0
O1 Nb1 O1 11_565 1_455 90.0
O6 Nb1 O1 1_554 9_655 90.0
O6 Nb1 O1 . 9_655 90.0
O1 Nb1 O1 3_545 9_655 90.0
O1 Nb1 O1 11_565 9_655 90.0
O1 Nb1 O1 1_455 9_655 180.0
O1 Nb2 O2 . . 97.3(3)
O1 Nb2 O3 . 1_554 104.7(2)
O2 Nb2 O3 . 1_554 93.3(2)
O1 Nb2 O3 . . 104.7(2)
O2 Nb2 O3 . . 93.3(2)
O3 Nb2 O3 1_554 . 148.8(4)
O1 Nb2 O4 . . 90.0(3)
O2 Nb2 O4 . . 172.7(3)
O3 Nb2 O4 1_554 . 84.8(2)
O3 Nb2 O4 . . 84.8(2)
O1 Nb2 O5 . . 173.0(3)
O2 Nb2 O5 . . 89.6(3)
O3 Nb2 O5 1_554 . 74.8(2)
O3 Nb2 O5 . . 74.8(2)
O4 Nb2 O5 . . 83.1(3)
O4 Nb3 O2 11_665 . 95.6(3)
O4 Nb3 O5 11_665 13_654 106.1(2)
O2 Nb3 O5 . 13_654 89.9(2)
O4 Nb3 O5 11_665 13_655 106.1(2)
O2 Nb3 O5 . 13_655 89.9(2)
O5 Nb3 O5 13_654 13_655 147.6(4)
O4 Nb3 O7 11_665 . 94.0(3)
O2 Nb3 O7 . . 170.5(3)
O5 Nb3 O7 13_654 . 87.5(2)
O5 Nb3 O7 13_655 . 87.5(2)
O4 Nb3 O3 11_665 13_655 177.3(3)
O2 Nb3 O3 . 13_655 87.1(3)
O5 Nb3 O3 13_654 13_655 73.8(2)
O5 Nb3 O3 13_655 13_655 73.8(2)
O7 Nb3 O3 . 13_655 83.4(3)
O7 V1 O7 9_666 7_545 107.83(13)
O7 V1 O7 9_666 15_465 107.83(13)
O7 V1 O7 7_545 15_465 112.8(3)
O7 V1 O7 9_666 1_456 112.8(3)
O7 V1 O7 7_545 1_456 107.83(13)
O7 V1 O7 15_465 1_456 107.83(13)
O7 V1 V1 9_666 9_566 123.60(13)
O7 V1 V1 7_545 9_566 56.40(13)
O7 V1 V1 15_465 9_566 56.40(13)
O7 V1 V1 1_456 9_566 123.60(13)
O7 V1 V1 9_666 9_567 56.40(13)
O7 V1 V1 7_545 9_567 123.60(13)
O7 V1 V1 15_465 9_567 123.60(13)
O7 V1 V1 1_456 9_567 56.40(13)
V1 V1 V1 9_566 9_567 180.0
Nb2 O1 Nb1 . 1_655 175.9(5)
Nb2 O2 Nb3 . . 172.0(5)
Nb2 O3 Nb2 1_556 . 148.8(4)
Nb2 O3 Nb3 1_556 13_655 104.9(2)
Nb2 O3 Nb3 . 13_655 104.9(2)
Nb3 O4 Nb2 3_645 . 175.1(5)
Nb3 O5 Nb3 13_654 13_655 147.6(4)
Nb3 O5 Nb2 13_654 . 106.1(2)
Nb3 O5 Nb2 13_655 . 106.1(2)
Nb1 O6 Nb1 1_556 . 180.0
V1 O7 V1 9_666 1_654 67.2(3)
V1 O7 Nb3 9_666 . 132.5(3)
V1 O7 Nb3 1_654 . 132.5(3)

loop_
_geom_bond_atom_site_label_1
_geom_bond_atom_site_label_2
_geom_bond_site_symmetry_2
_geom_bond_distance
Nb1 O6 1_554 1.9200(3)
Nb1 O6 . 1.9200(3)
Nb1 O1 3_545 2.005(8)
Nb1 O1 11_565 2.005(8)
Nb1 O1 1_455 2.005(8)
Nb1 O1 9_655 2.005(8)
Nb2 O1 . 1.827(8)
Nb2 O2 . 1.870(8)
Nb2 O3 1_554 1.993(2)
Nb2 O3 . 1.993(2)
Nb2 O4 . 2.115(7)
Nb2 O5 . 2.253(8)
Nb3 O4 11_665 1.792(7)
Nb3 O2 . 1.962(8)
Nb3 O5 13_654 1.999(2)
Nb3 O5 13_655 1.999(2)
Nb3 O7 . 2.025(7)
Nb3 O3 13_655 2.292(8)
V1 O7 9_666 1.735(6)
V1 O7 7_545 1.735(6)
V1 O7 15_465 1.735(6)
V1 O7 1_456 1.735(6)
O1 Nb1 1_655 2.005(8)
O3 Nb2 1_556 1.993(2)
O3 Nb3 13_655 2.292(8)
O4 Nb3 3_645 1.792(7)
O5 Nb3 13_654 1.999(2)
O5 Nb3 13_655 1.999(2)
O6 Nb1 1_556 1.9200(3)
O7 V1 9_666 1.735(6)
O7 V1 1_654 1.735(6)
